data_2235174
loop_
_publ_author_name
'Berger, Matthias'
'Auner, Norbert'
'Bolte, Michael'

_publ_section_title
;
 1,3-Bis(2,6-diisopropylphenyl)-1<i>H</i>-imidazol-3-ium chloride
 dichloromethane disolvate
;
_journal_coeditor_code NG5271
_journal_issue 6
_journal_name_full 'Acta Crystallographica Section E'
_journal_page_first o1844
_journal_paper_doi 10.1107/S1600536812022234
_journal_volume 68
_journal_year 2012
_chemical_formula_iupac 'C27 H37 N2 +, Cl -, 2C H2 Cl2'
_chemical_formula_moiety 'C27 H37 N2 +, Cl -, 2(C H2 Cl2)'
_chemical_formula_sum 'C29 H41 Cl5 N2'
_chemical_formula_weight 594.89
_chemical_name_systematic
;
1,3-Bis(2,6-diisopropylphenyl)-1<i>H</i>-imidazol-3-ium chloride
dichloromethane disolvate
;
_space_group_IT_number 11
_symmetry_cell_setting monoclinic
_symmetry_space_group_name_Hall '-P 2yb'
_symmetry_space_group_name_H-M 'P 1 21/m 1'
_atom_sites_solution_hydrogens geom
_atom_sites_solution_primary direct
_atom_sites_solution_secondary difmap
_audit_creation_method SHELXL-97
_cell_angle_alpha 90.00
_cell_angle_beta 101.068(4)
_cell_angle_gamma 90.00
_cell_formula_units_Z 2
_cell_length_a 9.1117(4)
_cell_length_b 16.4990(8)
_cell_length_c 10.8875(6)
_cell_measurement_reflns_used 27732
_cell_measurement_temperature 173(2)
_cell_measurement_theta_max 28.0
_cell_measurement_theta_min 3.3
_cell_volume 1606.32(14)
_computing_cell_refinement 'X-AREA (Stoe & Cie, 2001)'
_computing_data_collection 'X-AREA (Stoe & Cie, 2001)'
_computing_data_reduction 'X-AREA (Stoe & Cie, 2001)'
_computing_molecular_graphics 'XP in SHELXTL (Sheldrick, 2008)'
_computing_publication_material 'SHELXL97 (Sheldrick, 2008)'
_computing_structure_refinement 'SHELXL97 (Sheldrick, 2008)'
_computing_structure_solution 'SHELXS97 (Sheldrick, 2008)'
_diffrn_ambient_temperature 173(2)
_diffrn_measured_fraction_theta_full 0.997
_diffrn_measured_fraction_theta_max 0.997
_diffrn_measurement_device_type 'Stoe IPDS II two-circle'
_diffrn_measurement_method \w
_diffrn_radiation_monochromator graphite
_diffrn_radiation_source 'fine-focus sealed tube'
_diffrn_radiation_type MoK\a
_diffrn_radiation_wavelength 0.71073
_diffrn_reflns_av_R_equivalents 0.0665
_diffrn_reflns_av_sigmaI/netI 0.0318
_diffrn_reflns_limit_h_max 10
_diffrn_reflns_limit_h_min -10
_diffrn_reflns_limit_k_max 19
_diffrn_reflns_limit_k_min -19
_diffrn_reflns_limit_l_max 12
_diffrn_reflns_limit_l_min -12
_diffrn_reflns_number 17793
_diffrn_reflns_theta_full 25.00
_diffrn_reflns_theta_max 25.03
_diffrn_reflns_theta_min 3.24
_diffrn_standards_number 0
_exptl_absorpt_coefficient_mu 0.472
_exptl_absorpt_correction_T_max 0.9369
_exptl_absorpt_correction_T_min 0.8637
_exptl_absorpt_correction_type multi-scan
_exptl_absorpt_process_details '(MULABS; Spek, 2009; Blessing, 1995)'
_exptl_crystal_colour colourless
_exptl_crystal_density_diffrn 1.230
_exptl_crystal_density_method 'not measured'
_exptl_crystal_description plate
_exptl_crystal_F_000 628
_exptl_crystal_size_max 0.32
_exptl_crystal_size_mid 0.29
_exptl_crystal_size_min 0.14
_refine_diff_density_max 1.360
_refine_diff_density_min -1.601
_refine_ls_extinction_method none
_refine_ls_goodness_of_fit_ref 1.039
_refine_ls_hydrogen_treatment constr
_refine_ls_matrix_type full
_refine_ls_number_parameters 185
_refine_ls_number_reflns 2934
_refine_ls_number_restraints 6
_refine_ls_restrained_S_all 1.048
_refine_ls_R_factor_all 0.0800
_refine_ls_R_factor_gt 0.0746
_refine_ls_shift/su_max 0.000
_refine_ls_shift/su_mean 0.000
_refine_ls_structure_factor_coef Fsqd
_refine_ls_weighting_details 'calc w=1/[\s^2^(Fo^2^)+(0.0696P)^2^+3.4645P] where P=(Fo^2^+2Fc^2^)/3'
_refine_ls_weighting_scheme calc
_refine_ls_wR_factor_gt 0.1798
_refine_ls_wR_factor_ref 0.1839
_reflns_number_gt 2648
_reflns_number_total 2934
_reflns_threshold_expression I>2\s(I)
_cod_data_source_file ng5271.cif
_cod_data_source_block I
_cod_original_sg_symbol_H-M 'P 21/m'
_cod_database_code 2235174
_cod_database_fobs_code 2235174

loop_
_symmetry_equiv_pos_as_xyz
'x, y, z'
'-x, y+1/2, -z'
'-x, -y, -z'
'x, -y-1/2, z'

loop_
_atom_site_type_symbol
_atom_site_label
_atom_site_fract_x
_atom_site_fract_y
_atom_site_fract_z
_atom_site_U_iso_or_equiv
_atom_site_adp_type
_atom_site_calc_flag
_atom_site_refinement_flags
_atom_site_occupancy
_atom_site_symmetry_multiplicity
_atom_site_disorder_assembly
_atom_site_disorder_group
Cl Cl1 0.66661(12) 0.2500 0.57563(10) 0.0339(3) Uani d S 1 2 . .
N N1 0.2042(3) 0.31549(14) 0.5835(2) 0.0248(5) Uani d . 1 1 . .
C C1 0.2891(4) 0.2500 0.5788(3) 0.0245(8) Uani d S 1 2 . .
H H1 0.3918 0.2500 0.5730 0.029 Uiso calc SR 1 2 . .
C C2 0.0606(3) 0.29075(18) 0.5907(3) 0.0289(6) Uani d . 1 1 . .
H H2 -0.0222 0.3250 0.5948 0.035 Uiso calc R 1 1 . .
C C11 0.2556(3) 0.39874(17) 0.5807(3) 0.0298(6) Uani d . 1 1 . .
C C12 0.2225(4) 0.44066(19) 0.4672(3) 0.0356(7) Uani d . 1 1 B .
C C13 0.2757(4) 0.5201(2) 0.4671(3) 0.0484(9) Uani d . 1 1 . .
H H13 0.2547 0.5510 0.3921 0.058 Uiso calc R 1 1 . .
C C14 0.3582(5) 0.5546(2) 0.5738(4) 0.0571(10) Uani d . 1 1 . .
H H14 0.3955 0.6081 0.5711 0.068 Uiso calc R 1 1 . .
C C15 0.3866(5) 0.5115(2) 0.6843(4) 0.0503(9) Uani d . 1 1 . .
H H15 0.4419 0.5365 0.7574 0.060 Uiso calc R 1 1 . .
C C16 0.3359(4) 0.43202(18) 0.6913(3) 0.0358(7) Uani d . 1 1 . .
C C21 0.1357(4) 0.4026(2) 0.3483(3) 0.0386(7) Uani d . 1 1 . .
H H21 0.1064 0.3468 0.3703 0.046 Uiso calc R 1 1 A 1
C C22 0.2339(9) 0.3934(6) 0.2452(8) 0.054(2) Uiso d P 0.50 1 B 1
H H22A 0.3048 0.3487 0.2676 0.081 Uiso calc PR 0.50 1 B 1
H H22B 0.2890 0.4438 0.2393 0.081 Uiso calc PR 0.50 1 B 1
H H22C 0.1691 0.3820 0.1643 0.081 Uiso calc PR 0.50 1 B 1
C C23 -0.0049(9) 0.4473(5) 0.2962(8) 0.0508(18) Uiso d P 0.50 1 B 1
H H23A 0.0003 0.5021 0.3314 0.076 Uiso calc PR 0.50 1 B 1
H H23B -0.0905 0.4185 0.3180 0.076 Uiso calc PR 0.50 1 B 1
H H23C -0.0169 0.4505 0.2049 0.076 Uiso calc PR 0.50 1 B 1
C C22' 0.2392(8) 0.3593(5) 0.2818(7) 0.0421(16) Uiso d P 0.50 1 B 2
H H22D 0.1995 0.3606 0.1916 0.063 Uiso calc PR 0.50 1 B 2
H H22E 0.2495 0.3029 0.3105 0.063 Uiso calc PR 0.50 1 B 2
H H22F 0.3373 0.3858 0.2994 0.063 Uiso calc PR 0.50 1 B 2
C C23' 0.0432(10) 0.4686(5) 0.2642(8) 0.055(2) Uiso d P 0.50 1 B 2
H H23D -0.0477 0.4442 0.2157 0.082 Uiso calc PR 0.50 1 B 2
H H23E 0.1035 0.4912 0.2069 0.082 Uiso calc PR 0.50 1 B 2
H H23F 0.0159 0.5120 0.3171 0.082 Uiso calc PR 0.50 1 B 2
C C61 0.3705(4) 0.3863(2) 0.8146(3) 0.0405(8) Uani d . 1 1 . .
H H61 0.3160 0.3334 0.8034 0.049 Uiso calc R 1 1 . .
C C62 0.5383(5) 0.3685(3) 0.8486(3) 0.0561(10) Uani d . 1 1 . .
H H62A 0.5600 0.3388 0.9281 0.084 Uiso calc R 1 1 . .
H H62B 0.5941 0.4196 0.8571 0.084 Uiso calc R 1 1 . .
H H62C 0.5680 0.3356 0.7826 0.084 Uiso calc R 1 1 . .
C C63 0.3195(4) 0.4323(2) 0.9205(3) 0.0484(9) Uani d . 1 1 . .
H H63A 0.3446 0.4008 0.9981 0.073 Uiso calc R 1 1 . .
H H63B 0.2111 0.4406 0.8995 0.073 Uiso calc R 1 1 . .
H H63C 0.3701 0.4849 0.9321 0.073 Uiso calc R 1 1 . .
C C3 0.8708(8) 0.2675(6) 0.8843(7) 0.065(4) Uani d PD 0.50 1 . 1
H H3A 0.8224 0.2614 0.7953 0.078 Uiso calc PR 0.50 1 . 1
H H3B 0.7940 0.2572 0.9355 0.078 Uiso calc PR 0.50 1 . 1
Cl Cl31 0.9337(5) 0.3663(3) 0.9093(4) 0.1291(19) Uani d PD 0.50 1 . 1
Cl Cl32 1.0117(5) 0.1947(4) 0.9208(3) 0.149(2) Uani d PD 0.50 1 . 1
C C4 0.7100(8) 0.2771(5) 1.2652(7) 0.059(2) Uani d PD 0.50 1 . .
H H4A 0.7124 0.3367 1.2759 0.070 Uiso calc PR 0.50 1 . .
H H4B 0.7219 0.2526 1.3495 0.070 Uiso calc PR 0.50 1 . .
Cl Cl41 0.8547(2) 0.2500 1.20316(19) 0.1263(12) Uani d SD 1 2 . .
Cl Cl42 0.53459(19) 0.2500 1.18007(18) 0.0806(6) Uani d SD 1 2 . .

loop_
_atom_site_aniso_label
_atom_site_aniso_U_11
_atom_site_aniso_U_22
_atom_site_aniso_U_33
_atom_site_aniso_U_12
_atom_site_aniso_U_13
_atom_site_aniso_U_23
Cl1 0.0375(6) 0.0356(6) 0.0296(5) 0.000 0.0092(4) 0.000
N1 0.0280(12) 0.0222(11) 0.0227(11) 0.0004(9) 0.0016(9) 0.0000(9)
C1 0.027(2) 0.0238(19) 0.0214(18) 0.000 0.0013(15) 0.000
C2 0.0276(14) 0.0323(14) 0.0268(14) 0.0045(12) 0.0057(11) 0.0000(12)
C11 0.0357(15) 0.0213(14) 0.0319(15) -0.0007(12) 0.0049(12) 0.0020(11)
C12 0.0413(17) 0.0313(16) 0.0339(16) 0.0033(13) 0.0068(13) 0.0055(13)
C13 0.065(2) 0.0337(18) 0.046(2) -0.0017(17) 0.0090(17) 0.0153(15)
C14 0.078(3) 0.0266(17) 0.064(2) -0.0151(18) 0.007(2) 0.0070(17)
C15 0.067(2) 0.0305(17) 0.048(2) -0.0128(17) -0.0005(18) -0.0024(15)
C16 0.0461(18) 0.0249(15) 0.0341(16) -0.0035(13) 0.0021(13) -0.0012(12)
C21 0.0444(18) 0.0400(18) 0.0304(16) 0.0031(14) 0.0048(13) 0.0074(13)
C61 0.057(2) 0.0294(16) 0.0303(16) -0.0070(15) -0.0027(14) -0.0027(13)
C62 0.071(3) 0.058(2) 0.0366(19) 0.023(2) 0.0040(17) -0.0019(17)
C63 0.050(2) 0.054(2) 0.0386(18) -0.0005(17) 0.0038(15) -0.0060(16)
C3 0.046(4) 0.102(14) 0.044(3) 0.020(5) -0.001(3) 0.011(5)
Cl31 0.089(3) 0.175(5) 0.109(3) -0.071(3) -0.017(2) 0.025(3)
Cl32 0.116(3) 0.282(7) 0.0525(16) 0.131(4) 0.0274(17) 0.040(2)
C4 0.073(5) 0.061(6) 0.051(4) -0.013(4) 0.034(4) -0.012(3)
Cl41 0.0594(11) 0.259(4) 0.0599(11) 0.000 0.0088(9) 0.000
Cl42 0.0583(10) 0.1116(15) 0.0758(11) 0.000 0.0227(8) 0.000

loop_
_atom_type_symbol
_atom_type_description
_atom_type_scat_dispersion_real
_atom_type_scat_dispersion_imag
_atom_type_scat_source
C C 0.0033 0.0016 'International Tables Vol C Tables 4.2.6.8 and 6.1.1.4'
H H 0.0000 0.0000 'International Tables Vol C Tables 4.2.6.8 and 6.1.1.4'
Cl Cl 0.1484 0.1585 'International Tables Vol C Tables 4.2.6.8 and 6.1.1.4'
N N 0.0061 0.0033 'International Tables Vol C Tables 4.2.6.8 and 6.1.1.4'

loop_
_geom_angle_atom_site_label_1
_geom_angle_atom_site_label_2
_geom_angle_atom_site_label_3
_geom_angle_site_symmetry_1
_geom_angle_site_symmetry_3
_geom_angle
C1 N1 C2 . . 108.9(2)
C1 N1 C11 . . 124.9(2)
C2 N1 C11 . . 126.2(2)
N1 C1 N1 4_565 . 108.0(3)
N1 C1 H1 4_565 . 126.0
N1 C1 H1 . . 126.0
C2 C2 N1 4_565 . 107.11(15)
C2 C2 H2 4_565 . 126.4
N1 C2 H2 . . 126.4
C16 C11 C12 . . 123.8(3)
C16 C11 N1 . . 118.1(3)
C12 C11 N1 . . 118.1(3)
C11 C12 C13 . . 116.7(3)
C11 C12 C21 . . 122.6(3)
C13 C12 C21 . . 120.8(3)
C14 C13 C12 . . 121.2(3)
C14 C13 H13 . . 119.4
C12 C13 H13 . . 119.4
C15 C14 C13 . . 120.3(3)
C15 C14 H14 . . 119.9
C13 C14 H14 . . 119.9
C14 C15 C16 . . 121.5(3)
C14 C15 H15 . . 119.3
C16 C15 H15 . . 119.3
C11 C16 C15 . . 116.5(3)
C11 C16 C61 . . 123.6(3)
C15 C16 C61 . . 119.9(3)
C22' C21 C23 . . 129.3(5)
C22' C21 C12 . . 109.9(4)
C23 C21 C12 . . 112.9(4)
C22' C21 C23' . . 111.9(5)
C12 C21 C23' . . 110.2(4)
C23 C21 C22 . . 109.9(5)
C12 C21 C22 . . 112.0(4)
C23' C21 C22 . . 88.0(5)
C22' C21 H21 . . 84.1
C23 C21 H21 . . 107.2
C12 C21 H21 . . 107.2
C23' C21 H21 . . 130.0
C22 C21 H21 . . 107.2
C21 C22 H22A . . 109.5
C21 C22 H22B . . 109.5
H22A C22 H22B . . 109.5
C21 C22 H22C . . 109.5
H22A C22 H22C . . 109.5
H22B C22 H22C . . 109.5
C21 C23 H23A . . 109.5
C21 C23 H23B . . 109.5
H23A C23 H23B . . 109.5
C21 C23 H23C . . 109.5
H23A C23 H23C . . 109.5
H23B C23 H23C . . 109.5
C21 C22' H22D . . 109.5
C21 C22' H22E . . 109.5
H22D C22' H22E . . 109.5
C21 C22' H22F . . 109.5
H22D C22' H22F . . 109.5
H22E C22' H22F . . 109.5
C21 C23' H23D . . 109.5
C21 C23' H23E . . 109.5
H23D C23' H23E . . 109.5
C21 C23' H23F . . 109.5
H23D C23' H23F . . 109.5
H23E C23' H23F . . 109.5
C16 C61 C63 . . 112.3(3)
C16 C61 C62 . . 109.7(3)
C63 C61 C62 . . 110.4(3)
C16 C61 H61 . . 108.1
C63 C61 H61 . . 108.1
C62 C61 H61 . . 108.1
C61 C62 H62A . . 109.5
C61 C62 H62B . . 109.5
H62A C62 H62B . . 109.5
C61 C62 H62C . . 109.5
H62A C62 H62C . . 109.5
H62B C62 H62C . . 109.5
C61 C63 H63A . . 109.5
C61 C63 H63B . . 109.5
H63A C63 H63B . . 109.5
C61 C63 H63C . . 109.5
H63A C63 H63C . . 109.5
H63B C63 H63C . . 109.5
Cl31 C3 Cl32 . . 113.9(5)
Cl31 C3 H3A . . 108.8
Cl32 C3 H3A . . 108.8
Cl31 C3 H3B . . 108.8
Cl32 C3 H3B . . 108.8
H3A C3 H3B . . 107.7
Cl32 Cl31 C3 4_565 . 53.9(4)
Cl31 Cl32 C3 4_565 4_565 81.7(5)
Cl31 Cl32 C3 4_565 . 98.9(5)
Cl31 Cl32 Cl32 4_565 4_565 145.3(3)
Cl41 C4 Cl42 . . 115.8(4)
Cl41 C4 H4A . . 108.3
Cl42 C4 H4A . . 108.3
Cl41 C4 H4B . . 108.3
Cl42 C4 H4B . . 108.3
H4A C4 H4B . . 107.4

loop_
_geom_bond_atom_site_label_1
_geom_bond_atom_site_label_2
_geom_bond_site_symmetry_2
_geom_bond_distance
N1 C1 . 1.335(3)
N1 C2 . 1.388(4)
N1 C11 . 1.453(4)
C1 N1 4_565 1.335(3)
C1 H1 . 0.9500
C2 C2 4_565 1.345(6)
C2 H2 . 0.9500
C11 C16 . 1.395(4)
C11 C12 . 1.398(4)
C12 C13 . 1.398(5)
C12 C21 . 1.517(4)
C13 C14 . 1.379(5)
C13 H13 . 0.9500
C14 C15 . 1.378(5)
C14 H14 . 0.9500
C15 C16 . 1.398(5)
C15 H15 . 0.9500
C16 C61 . 1.519(4)
C21 C22' . 1.479(8)
C21 C23 . 1.493(8)
C21 C23' . 1.562(9)
C21 C22 . 1.572(9)
C21 H21 . 1.0000
C22 H22A . 0.9800
C22 H22B . 0.9800
C22 H22C . 0.9800
C23 H23A . 0.9800
C23 H23B . 0.9800
C23 H23C . 0.9800
C22' H22D . 0.9800
C22' H22E . 0.9800
C22' H22F . 0.9800
C23' H23D . 0.9800
C23' H23E . 0.9800
C23' H23F . 0.9800
C61 C63 . 1.525(5)
C61 C62 . 1.531(5)
C61 H61 . 1.0000
C62 H62A . 0.9800
C62 H62B . 0.9800
C62 H62C . 0.9800
C63 H63A . 0.9800
C63 H63B . 0.9800
C63 H63C . 0.9800
C3 Cl31 . 1.732(11)
C3 Cl32 . 1.748(9)
C3 H3A . 0.9900
C3 H3B . 0.9900
Cl31 Cl32 4_565 1.225(7)
Cl32 Cl31 4_565 1.225(7)
Cl32 C3 4_565 1.414(9)
Cl32 Cl32 4_565 1.825(13)
C4 Cl41 . 1.654(7)
C4 Cl42 . 1.744(7)
C4 H4A . 0.9900
C4 H4B . 0.9900
Cl41 C4 4_565 1.654(7)
Cl42 C4 4_565 1.744(7)

loop_
_geom_hbond_atom_site_label_D
_geom_hbond_atom_site_label_H
_geom_hbond_atom_site_label_A
_geom_hbond_distance_DH
_geom_hbond_distance_HA
_geom_hbond_distance_DA
_geom_hbond_angle_DHA
C1 H1 Cl1 0.95 2.50 3.447(4) 175.7

loop_
_geom_torsion_atom_site_label_1
_geom_torsion_atom_site_label_2
_geom_torsion_atom_site_label_3
_geom_torsion_atom_site_label_4
_geom_torsion_site_symmetry_4
_geom_torsion
C2 N1 C1 N1 4_565 -0.4(4)
C11 N1 C1 N1 4_565 179.95(19)
C1 N1 C2 C2 4_565 0.3(2)
C11 N1 C2 C2 4_565 179.9(2)
C1 N1 C11 C16 . -79.7(4)
C2 N1 C11 C16 . 100.8(3)
C1 N1 C11 C12 . 100.0(4)
C2 N1 C11 C12 . -79.6(4)
C16 C11 C12 C13 . 0.7(5)
N1 C11 C12 C13 . -178.9(3)
C16 C11 C12 C21 . 179.6(3)
N1 C11 C12 C21 . 0.0(4)
C11 C12 C13 C14 . 0.7(5)
C21 C12 C13 C14 . -178.2(4)
C12 C13 C14 C15 . -1.7(7)
C13 C14 C15 C16 . 1.2(7)
C12 C11 C16 C15 . -1.1(5)
N1 C11 C16 C15 . 178.5(3)
C12 C11 C16 C61 . 179.5(3)
N1 C11 C16 C61 . -0.9(5)
C14 C15 C16 C11 . 0.1(6)
C14 C15 C16 C61 . 179.5(4)
C11 C12 C21 C22' . -87.2(5)
C13 C12 C21 C22' . 91.7(5)
C11 C12 C21 C23 . 120.6(5)
C13 C12 C21 C23 . -60.5(6)
C11 C12 C21 C23' . 149.1(5)
C13 C12 C21 C23' . -32.1(5)
C11 C12 C21 C22 . -114.7(5)
C13 C12 C21 C22 . 64.2(5)
C11 C16 C61 C63 . -125.9(3)
C15 C16 C61 C63 . 54.7(5)
C11 C16 C61 C62 . 110.9(4)
C15 C16 C61 C62 . -68.4(4)
Cl32 C3 Cl31 Cl32 4_565 4.6(3)
Cl31 C3 Cl32 Cl31 4_565 172.1(6)
Cl31 C3 Cl32 C3 4_565 176.6(3)
Cl31 C3 Cl32 Cl32 4_565 -3.4(3)
Cl42 C4 Cl41 C4 4_565 -64.5(5)
Cl41 C4 Cl42 C4 4_565 64.0(5)
